data_7054189
loop_
_publ_author_name
'Sunkari, Sailaja S.'
'Kharediya, Bhagwan'
'Saha, Satyen'
'Elrez, Bahjat'
'Sutter, Jean-Pascal'

_publ_section_title
;
 Chain of dimers to assembly of trimers: temperature and ligand influenced
 formation of novel supramolecular assemblies of Cu(ii) with isomeric
 (aminomethyl) pyridines and azide
;
_journal_issue 8
_journal_name_full 'New Journal of Chemistry'
_journal_page_first 3529
_journal_paper_doi 10.1039/C4NJ00374H
_journal_volume 38
_journal_year 2014
_chemical_formula_moiety 'C12 H16 Cu3 N22'
_chemical_formula_sum 'C12 H16 Cu3 N22'
_chemical_formula_weight 659.09
_chemical_name_systematic
;
 ?
;
_space_group_crystal_system triclinic
_space_group_IT_number 2
_space_group_name_Hall '-P 1'
_space_group_name_H-M_alt 'P -1'
_symmetry_space_group_name_Hall '-P 1'
_symmetry_space_group_name_H-M 'P -1'
_atom_sites_solution_hydrogens geom
_atom_sites_solution_primary direct
_audit_creation_method SHELXL-2014
_cell_angle_alpha 76.781(18)
_cell_angle_beta 75.283(18)
_cell_angle_gamma 71.000(19)
_cell_formula_units_Z 1
_cell_length_a 7.4717(15)
_cell_length_b 8.9361(18)
_cell_length_c 9.391(2)
_cell_measurement_reflns_used 1020
_cell_measurement_temperature 293(2)
_cell_measurement_theta_max 28.8070
_cell_measurement_theta_min 3.2540
_cell_volume 566.1(2)
_computing_cell_refinement
;
CrysAlisPro, Agilent Technologies,
Version 1.171.36.32 (release 02-08-2013 CrysAlis171 .NET)
(compiled Aug  2 2013,16:46:58)
;
_computing_data_collection
;
CrysAlisPro, Agilent Technologies,
Version 1.171.36.32 (release 02-08-2013 CrysAlis171 .NET)
(compiled Aug  2 2013,16:46:58)
;
_computing_data_reduction
;
CrysAlisPro, Agilent Technologies,
Version 1.171.36.32 (release 02-08-2013 CrysAlis171 .NET)
(compiled Aug  2 2013,16:46:58)
;
_computing_molecular_graphics ortep-III
_computing_publication_material 'SHELXL-2014 (Sheldrick, 2014)'
_computing_structure_refinement 'SHELXL-2014 (Sheldrick, 2014)'
_computing_structure_solution 'SHELXS-2014 (Sheldrick, 2014)'
_diffrn_ambient_temperature 293(2)
_diffrn_detector_area_resol_mean 16.0938
_diffrn_measured_fraction_theta_full 0.997
_diffrn_measured_fraction_theta_max 0.997
_diffrn_measurement_device_type 'Xcalibur, Eos'
_diffrn_measurement_method '\w scans'
_diffrn_radiation_type MoK\a
_diffrn_radiation_wavelength 0.71073
_diffrn_reflns_av_R_equivalents 0.0362
_diffrn_reflns_av_unetI/netI 0.0650
_diffrn_reflns_Laue_measured_fraction_full 0.997
_diffrn_reflns_Laue_measured_fraction_max 0.997
_diffrn_reflns_limit_h_max 9
_diffrn_reflns_limit_h_min -9
_diffrn_reflns_limit_k_max 11
_diffrn_reflns_limit_k_min -10
_diffrn_reflns_limit_l_max 11
_diffrn_reflns_limit_l_min -11
_diffrn_reflns_number 3951
_diffrn_reflns_point_group_measured_fraction_full 0.997
_diffrn_reflns_point_group_measured_fraction_max 0.997
_diffrn_reflns_theta_full 25.242
_diffrn_reflns_theta_max 26.371
_diffrn_reflns_theta_min 3.245
_diffrn_source 'Enhance (Mo) X-ray Source'
_exptl_absorpt_coefficient_mu 2.848
_exptl_absorpt_correction_T_max 1.00000
_exptl_absorpt_correction_T_min 0.35758
_exptl_absorpt_correction_type multi-scan
_exptl_absorpt_process_details
;
CrysAlisPro, Agilent Technologies,
Version 1.171.36.32 (release 02-08-2013 CrysAlis171 .NET)
(compiled Aug  2 2013,16:46:58)
Empirical absorption correction using spherical harmonics,
 implemented in SCALE3 ABSPACK scaling algorithm.
;
_exptl_crystal_colour green
_exptl_crystal_density_diffrn 1.933
_exptl_crystal_description block
_exptl_crystal_F_000 329
_exptl_crystal_size_max 0.4
_exptl_crystal_size_mid 0.2
_exptl_crystal_size_min 0.1
_refine_diff_density_max 1.061
_refine_diff_density_min -0.792
_refine_diff_density_rms 0.144
_refine_ls_extinction_method none
_refine_ls_goodness_of_fit_ref 1.038
_refine_ls_hydrogen_treatment constr
_refine_ls_matrix_type full
_refine_ls_number_parameters 169
_refine_ls_number_reflns 2307
_refine_ls_number_restraints 0
_refine_ls_restrained_S_all 1.038
_refine_ls_R_factor_all 0.0903
_refine_ls_R_factor_gt 0.0646
_refine_ls_shift/su_max 0.000
_refine_ls_shift/su_mean 0.000
_refine_ls_structure_factor_coef Fsqd
_refine_ls_weighting_details 'w=1/[\s^2^(Fo^2^)+(0.1118P)^2^] where P=(Fo^2^+2Fc^2^)/3'
_refine_ls_weighting_scheme calc
_refine_ls_wR_factor_gt 0.1653
_refine_ls_wR_factor_ref 0.1958
_reflns_Friedel_coverage 0.000
_reflns_number_gt 1637
_reflns_number_total 2307
_reflns_threshold_expression 'I > 2\s(I)'
_cod_data_source_file c4nj00374h2.cif
_cod_data_source_block shelx
_cod_depositor_comments 'Adding full bibliography for 7054186--7054190.cif.'
_cod_database_code 7054189
_shelx_space_group_comment
;
The symmetry employed for this shelxl refinement is uniquely defined
by the following loop, which should always be used as a source of
symmetry information in preference to the above space-group names.
They are only intended as comments.
;
_shelxl_version_number 2014-3

loop_
_space_group_symop_operation_xyz
'x, y, z'
'-x, -y, -z'

loop_
_atom_site_label
_atom_site_type_symbol
_atom_site_fract_x
_atom_site_fract_y
_atom_site_fract_z
_atom_site_U_iso_or_equiv
_atom_site_adp_type
_atom_site_occupancy
_atom_site_site_symmetry_order
_atom_site_calc_flag
_atom_site_refinement_flags_posn
_atom_site_refinement_flags_adp
_atom_site_refinement_flags_occupancy
Cu1 Cu 0.0000 0.5000 0.5000 0.0440(3) Uani 1 2 d S . P
Cu2 Cu 0.42883(9) 0.39393(9) 0.29012(8) 0.0452(3) Uani 1 1 d . . .
N1 N 0.2988(7) 0.5712(7) 0.4075(6) 0.0482(13) Uani 1 1 d . . .
N2 N 0.3673(7) 0.6677(6) 0.4171(5) 0.0443(12) Uani 1 1 d . . .
N3 N 0.4363(9) 0.7612(9) 0.4308(9) 0.086(2) Uani 1 1 d . . .
N4 N 0.1803(7) 0.3409(8) 0.3619(7) 0.0549(15) Uani 1 1 d . . .
N5 N 0.1317(8) 0.2449(8) 0.3199(7) 0.0651(18) Uani 1 1 d . . .
N6 N 0.0872(11) 0.1563(12) 0.2808(10) 0.117(4) Uani 1 1 d . . .
N7 N 0.6515(7) 0.4796(7) 0.2036(7) 0.0581(15) Uani 1 1 d . . .
N8 N 0.7404(9) 0.4530(8) 0.0851(8) 0.081(2) Uani 1 1 d . . .
N9 N 0.8221(16) 0.4380(12) -0.0348(12) 0.157(5) Uani 1 1 d . . .
N10 N 0.5625(7) 0.1960(7) 0.1969(6) 0.0458(12) Uani 1 1 d . . .
C1 C 0.6797(8) 0.0695(8) 0.2685(7) 0.0468(15) Uani 1 1 d . . .
H1 H 0.6802 0.0708 0.3672 0.056 Uiso 1 1 calc R U .
C2 C 0.7975(8) -0.0600(8) 0.2063(7) 0.0473(15) Uani 1 1 d . . .
C3 C 0.7959(9) -0.0617(9) 0.0623(7) 0.0556(17) Uani 1 1 d . . .
H3 H 0.8747 -0.1485 0.0160 0.067 Uiso 1 1 calc R U .
C4 C 0.6761(10) 0.0671(9) -0.0155(7) 0.0558(18) Uani 1 1 d . . .
H4 H 0.6731 0.0677 -0.1141 0.067 Uiso 1 1 calc R U .
C5 C 0.5631(9) 0.1924(9) 0.0563(7) 0.0535(17) Uani 1 1 d . . .
H5 H 0.4831 0.2789 0.0045 0.064 Uiso 1 1 calc R U .
C6 C 0.9276(9) -0.1925(8) 0.2930(9) 0.065(2) Uani 1 1 d . . .
H6A H 1.0586 -0.2062 0.2368 0.078 Uiso 1 1 calc R U .
H6B H 0.9219 -0.1583 0.3853 0.078 Uiso 1 1 calc R U .
N11 N 0.8914(7) -0.3481(7) 0.3305(6) 0.0469(12) Uani 1 1 d . . .
H11A H 0.9380 -0.3955 0.2498 0.056 Uiso 1 1 calc R U .
H11B H 0.7642 -0.3323 0.3512 0.056 Uiso 1 1 calc R U .

loop_
_atom_site_aniso_label
_atom_site_aniso_U_11
_atom_site_aniso_U_22
_atom_site_aniso_U_33
_atom_site_aniso_U_23
_atom_site_aniso_U_13
_atom_site_aniso_U_12
Cu1 0.0407(6) 0.0479(7) 0.0450(6) -0.0203(5) 0.0078(4) -0.0184(5)
Cu2 0.0370(5) 0.0477(5) 0.0473(5) -0.0142(4) 0.0059(3) -0.0135(4)
N1 0.042(3) 0.059(4) 0.050(3) -0.026(3) 0.003(2) -0.021(3)
N2 0.037(3) 0.047(3) 0.044(3) -0.013(2) -0.001(2) -0.006(2)
N3 0.060(4) 0.082(5) 0.129(6) -0.062(5) 0.025(4) -0.038(4)
N4 0.038(3) 0.066(4) 0.066(4) -0.038(3) 0.005(2) -0.015(3)
N5 0.046(3) 0.090(5) 0.073(4) -0.054(4) 0.012(3) -0.027(3)
N6 0.089(5) 0.167(9) 0.140(7) -0.113(7) 0.030(5) -0.073(6)
N7 0.046(3) 0.060(4) 0.065(4) -0.020(3) 0.014(3) -0.022(3)
N8 0.084(4) 0.059(4) 0.086(5) -0.027(4) 0.045(4) -0.038(4)
N9 0.200(10) 0.112(8) 0.134(8) -0.067(6) 0.119(8) -0.095(7)
N10 0.041(3) 0.051(3) 0.046(3) -0.018(2) 0.001(2) -0.014(2)
C1 0.044(3) 0.052(4) 0.048(3) -0.012(3) -0.002(3) -0.022(3)
C2 0.039(3) 0.050(4) 0.057(4) -0.017(3) -0.001(3) -0.018(3)
C3 0.049(4) 0.056(4) 0.063(4) -0.027(4) 0.014(3) -0.024(3)
C4 0.058(4) 0.073(5) 0.044(3) -0.022(4) 0.001(3) -0.029(4)
C5 0.048(4) 0.060(4) 0.056(4) -0.005(3) -0.010(3) -0.021(3)
C6 0.051(4) 0.045(4) 0.101(6) -0.013(4) -0.023(4) -0.010(3)
N11 0.047(3) 0.053(3) 0.044(3) -0.016(2) 0.006(2) -0.024(2)

loop_
_atom_type_symbol
_atom_type_description
_atom_type_scat_dispersion_real
_atom_type_scat_dispersion_imag
_atom_type_scat_source
C C 0.0033 0.0016 'International Tables Vol C Tables 4.2.6.8 and 6.1.1.4'
H H 0.0000 0.0000 'International Tables Vol C Tables 4.2.6.8 and 6.1.1.4'
N N 0.0061 0.0033 'International Tables Vol C Tables 4.2.6.8 and 6.1.1.4'
Cu Cu 0.3201 1.2651 'International Tables Vol C Tables 4.2.6.8 and 6.1.1.4'

loop_
_geom_angle_atom_site_label_1
_geom_angle_atom_site_label_2
_geom_angle_atom_site_label_3
_geom_angle
_geom_angle_site_symmetry_1
_geom_angle_site_symmetry_3
_geom_angle_publ_flag
N11 Cu1 N11 180.0(2) 2_656 1_465 y
N11 Cu1 N4 92.1(2) 2_656 2_566 y
N11 Cu1 N4 87.9(2) 1_465 2_566 y
N11 Cu1 N4 87.9(2) 2_656 . y
N11 Cu1 N4 92.1(2) 1_465 . y
N4 Cu1 N4 180.0 2_566 . y
N11 Cu1 N1 89.66(19) 2_656 2_566 y
N11 Cu1 N1 90.34(19) 1_465 2_566 y
N4 Cu1 N1 72.0(2) 2_566 2_566 y
N4 Cu1 N1 108.0(2) . 2_566 y
N11 Cu1 N1 90.34(19) 2_656 . y
N11 Cu1 N1 89.66(19) 1_465 . y
N4 Cu1 N1 108.0(2) 2_566 . y
N4 Cu1 N1 72.0(2) . . y
N1 Cu1 N1 180.0(3) 2_566 . y
N7 Cu2 N4 170.8(3) . . y
N7 Cu2 N1 91.7(2) . . y
N4 Cu2 N1 83.8(2) . . y
N7 Cu2 N10 91.3(2) . . y
N4 Cu2 N10 94.1(2) . . y
N1 Cu2 N10 172.6(2) . . y
N2 N1 Cu2 125.2(4) . . ?
N2 N1 Cu1 139.0(4) . . ?
Cu2 N1 Cu1 95.8(2) . . ?
N3 N2 N1 178.0(7) . . ?
N5 N4 Cu2 126.6(4) . . ?
N5 N4 Cu1 124.5(4) . . ?
Cu2 N4 Cu1 108.4(3) . . ?
N6 N5 N4 179.8(9) . . ?
N8 N7 Cu2 118.6(5) . . ?
N9 N8 N7 175.2(10) . . ?
C5 N10 C1 117.2(6) . . ?
C5 N10 Cu2 122.0(5) . . ?
C1 N10 Cu2 120.0(4) . . ?
N10 C1 C2 124.3(6) . . ?
N10 C1 H1 117.9 . . ?
C2 C1 H1 117.9 . . ?
C1 C2 C3 117.7(7) . . ?
C1 C2 C6 120.5(6) . . ?
C3 C2 C6 121.8(6) . . ?
C2 C3 C4 119.8(6) . . ?
C2 C3 H3 120.1 . . ?
C4 C3 H3 120.1 . . ?
C5 C4 C3 118.4(6) . . ?
C5 C4 H4 120.8 . . ?
C3 C4 H4 120.8 . . ?
N10 C5 C4 122.7(7) . . ?
N10 C5 H5 118.6 . . ?
C4 C5 H5 118.6 . . ?
N11 C6 C2 117.9(5) . . ?
N11 C6 H6A 107.8 . . ?
C2 C6 H6A 107.8 . . ?
N11 C6 H6B 107.8 . . ?
C2 C6 H6B 107.8 . . ?
H6A C6 H6B 107.2 . . ?
C6 N11 Cu1 117.3(4) . 1_645 ?
C6 N11 H11A 108.0 . . ?
Cu1 N11 H11A 108.0 1_645 . ?
C6 N11 H11B 108.0 . . ?
Cu1 N11 H11B 108.0 1_645 . ?
H11A N11 H11B 107.2 . . ?

loop_
_geom_bond_atom_site_label_1
_geom_bond_atom_site_label_2
_geom_bond_distance
_geom_bond_site_symmetry_2
_geom_bond_publ_flag
Cu1 N11 1.997(5) 2_656 y
Cu1 N11 1.997(5) 1_465 y
Cu1 N4 2.056(5) 2_566 y
Cu1 N4 2.056(5) . y
Cu1 N1 2.415(5) 2_566 y
Cu1 N1 2.415(5) . y
Cu2 N7 1.968(5) . y
Cu2 N4 1.980(5) . y
Cu2 N1 1.980(5) . y
Cu2 N10 2.001(5) . y
N1 N2 1.167(7) . ?
N2 N3 1.159(7) . ?
N4 N5 1.206(7) . ?
N5 N6 1.112(8) . ?
N7 N8 1.175(8) . ?
N8 N9 1.151(10) . ?
N10 C5 1.327(8) . ?
N10 C1 1.343(8) . ?
C1 C2 1.357(9) . ?
C1 H1 0.9300 . ?
C2 C3 1.358(9) . ?
C2 C6 1.490(9) . ?
C3 C4 1.392(10) . ?
C3 H3 0.9300 . ?
C4 C5 1.365(10) . ?
C4 H4 0.9300 . ?
C5 H5 0.9300 . ?
C6 N11 1.450(8) . ?
C6 H6A 0.9700 . ?
C6 H6B 0.9700 . ?
N11 Cu1 1.997(5) 1_645 ?
N11 H11A 0.8900 . ?
N11 H11B 0.8900 . ?

loop_
_geom_hbond_atom_site_label_D
_geom_hbond_atom_site_label_H
_geom_hbond_atom_site_label_A
_geom_hbond_distance_DH
_geom_hbond_distance_HA
_geom_hbond_distance_DA
_geom_hbond_angle_DHA
_geom_hbond_site_symmetry_A
N11 H11A N9 0.89 2.35 3.134(10) 147.6 2_755
N11 H11B N3 0.89 2.30 3.168(8) 165.5 1_545
